data_1547462
loop_
_publ_author_name
'Etayo, Pablo'
'Escudero, Eduardo Carmelo'
'Pericas, Miquel A.'

_publ_section_title
;
 5,5&#x2019;-Bistriazoles as axially chiral, multidentate ligands:
 Synthesis, configurational stability and catalytic application of their
 scandium(III) complexes
;
_journal_name_full 'Catal. Sci. Technol.'
_journal_paper_doi 10.1039/C7CY01518F
_journal_year 2017
_chemical_formula_sum 'C29 H22 N2 O2'
_chemical_formula_weight 430.48
_space_group_IT_number 61
_space_group_name_Hall '-P 2ac 2ab'
_symmetry_cell_setting orthorhombic
_symmetry_space_group_name_Hall '-P 2ac 2ab'
_symmetry_space_group_name_H-M 'P b c a'
_atom_sites_solution_hydrogens geom
_audit_creation_method SHELXL-2014/7
_audit_update_record
;
2016-12-20 deposited with the CCDC.
2017-09-25 downloaded from the CCDC.
;
_cell_angle_alpha 90
_cell_angle_beta 90
_cell_angle_gamma 90
_cell_formula_units_Z 8
_cell_length_a 19.4045(5)
_cell_length_b 7.14236(16)
_cell_length_c 30.4827(7)
_cell_measurement_reflns_used 47181
_cell_measurement_temperature 100(2)
_cell_measurement_theta_max 32.626
_cell_measurement_theta_min 2.488
_cell_volume 4224.72(17)
_computing_cell_refinement 'Bruker APEX2 v2011.4-0'
_computing_data_collection 'Bruker APEX2 v2011.4-0'
_computing_data_reduction 'Bruker SAINT V7.60A'
_computing_molecular_graphics 'Bruker SHELXTL'
_computing_publication_material 'Bruker SHELXTL'
_computing_structure_refinement 'SHELXL-2014 (Sheldrick, 2014)'
_computing_structure_solution Sir2011
_diffrn_ambient_temperature 100(2)
_diffrn_detector_area_resol_mean 512
_diffrn_detector_type 'PILATUS 200K'
_diffrn_measured_fraction_theta_full 0.999
_diffrn_measured_fraction_theta_max 0.941
_diffrn_measurement_device_type '1/4chi goniometer'
_diffrn_measurement_method
;
 Fullsphere data collection, phi and omega scans
;
_diffrn_measurement_specimen_support 'magnetic support with MicroMount'
_diffrn_radiation_monochromator 'Confocal Max Flux optic'
_diffrn_radiation_type MoK\a
_diffrn_radiation_wavelength 0.7107
_diffrn_reflns_av_R_equivalents 0.0313
_diffrn_reflns_av_unetI/netI 0.0225
_diffrn_reflns_Laue_measured_fraction_full 0.999
_diffrn_reflns_Laue_measured_fraction_max 0.941
_diffrn_reflns_limit_h_max 24
_diffrn_reflns_limit_h_min -27
_diffrn_reflns_limit_k_max 10
_diffrn_reflns_limit_k_min -10
_diffrn_reflns_limit_l_max 46
_diffrn_reflns_limit_l_min -42
_diffrn_reflns_number 47181
_diffrn_reflns_point_group_measured_fraction_full 0.999
_diffrn_reflns_point_group_measured_fraction_max 0.941
_diffrn_reflns_theta_full 25.242
_diffrn_reflns_theta_max 32.626
_diffrn_reflns_theta_min 2.488
_diffrn_source 'Microfocus rotating anode X-ray tube'
_diffrn_source_current 24
_diffrn_source_power 50
_diffrn_source_size '0.2 mm x 0.2 mm fine focus'
_diffrn_source_type 'Rigaku MicroMax-007HF'
_exptl_absorpt_coefficient_mu 0.085
_exptl_absorpt_correction_T_max 0.987
_exptl_absorpt_correction_T_min 0.759
_exptl_absorpt_correction_type empirical
_exptl_absorpt_process_details
; 
 SADABS Version 2008/1 Bruker-Nonius
 Blessing, Acta Cryst. (1995) A51 33-38
;
_exptl_crystal_colour colourless
_exptl_crystal_density_diffrn 1.354
_exptl_crystal_description block
_exptl_crystal_F_000 1808
_exptl_crystal_size_max 0.20
_exptl_crystal_size_mid 0.20
_exptl_crystal_size_min 0.20
_refine_diff_density_max 0.529
_refine_diff_density_min -0.210
_refine_diff_density_rms 0.058
_refine_ls_extinction_method none
_refine_ls_goodness_of_fit_ref 1.050
_refine_ls_hydrogen_treatment constr
_refine_ls_matrix_type full
_refine_ls_number_parameters 299
_refine_ls_number_reflns 7267
_refine_ls_number_restraints 0
_refine_ls_restrained_S_all 1.050
_refine_ls_R_factor_all 0.0536
_refine_ls_R_factor_gt 0.0437
_refine_ls_shift/su_max 0.000
_refine_ls_shift/su_mean 0.000
_refine_ls_structure_factor_coef Fsqd
_refine_ls_weighting_details 'w=1/[\s^2^(Fo^2^)+(0.0692P)^2^+1.3504P] where P=(Fo^2^+2Fc^2^)/3'
_refine_ls_weighting_scheme calc
_refine_ls_wR_factor_gt 0.1161
_refine_ls_wR_factor_ref 0.1227
_reflns_Friedel_coverage 0.000
_reflns_number_gt 6103
_reflns_number_total 7267
_reflns_threshold_expression 'I > 2\s(I)'
_cod_data_source_file c7cy01518f2.cif
_cod_data_source_block PEMP413-3a
_cod_depositor_comments
;
The following automatic conversions were performed:

'_symmetry_cell_setting' value 'Orthorhombic' changed to
'orthorhombic' according to
/home/data/users/saulius/crontab/automatic-downloads/rss-feeds/RSC/lib/dictionaries/cif_core.dic
dictionary named 'cif_core.dic' version 2.4.2 from 2011-04-26.

Automatic conversion script
Id: cif_fix_values 4973 2017-02-22 13:04:09Z antanas 
;
_cod_original_sg_symbol_H-M Pbca
_cod_database_code 1547462
_shelx_shelxl_version_number 2014/7
_shelx_space_group_comment
;
The symmetry employed for this shelxl refinement is uniquely defined
by the following loop, which should always be used as a source of
symmetry information in preference to the above space-group names.
They are only intended as comments.
;
_shelx_estimated_absorpt_t_min 0.983
_shelx_estimated_absorpt_t_max 0.987

loop_
_space_group_symop_operation_xyz
'x, y, z'
'-x+1/2, -y, z+1/2'
'-x, y+1/2, -z+1/2'
'x+1/2, -y+1/2, -z'
'-x, -y, -z'
'x-1/2, y, -z-1/2'
'x, -y-1/2, z-1/2'
'-x-1/2, y-1/2, z'

loop_
_atom_site_label
_atom_site_type_symbol
_atom_site_fract_x
_atom_site_fract_y
_atom_site_fract_z
_atom_site_U_iso_or_equiv
_atom_site_adp_type
_atom_site_occupancy
_atom_site_site_symmetry_order
_atom_site_calc_flag
_atom_site_refinement_flags_posn
_atom_site_refinement_flags_adp
N1 N 0.35029(4) 0.59240(11) 0.23721(2) 0.01339(15) Uani 1 1 d . .
N2 N 0.51227(4) 0.73577(11) 0.11658(3) 0.01393(15) Uani 1 1 d . .
O1 O 0.29507(4) 0.49436(11) 0.13134(2) 0.01865(15) Uani 1 1 d . .
H1 H 0.2658 0.4327 0.1443 0.028 Uiso 1 1 calc R U
O2 O 0.29033(4) 0.80618(10) 0.19460(2) 0.01748(14) Uani 1 1 d . .
C1 C 0.34990(5) 0.53556(13) 0.16027(3) 0.01340(16) Uani 1 1 d . .
C2 C 0.37856(5) 0.37114(13) 0.18532(3) 0.01329(16) Uani 1 1 d . .
C3 C 0.40140(5) 0.20002(13) 0.16995(3) 0.01626(17) Uani 1 1 d . .
H3 H 0.4000 0.1720 0.1402 0.020 Uiso 1 1 calc R U
C4 C 0.42671(5) 0.06994(13) 0.20021(3) 0.01764(18) Uani 1 1 d . .
H4 H 0.4419 -0.0466 0.1906 0.021 Uiso 1 1 calc R U
C5 C 0.42927(5) 0.11402(13) 0.24462(3) 0.01712(18) Uani 1 1 d . .
H5 H 0.4465 0.0263 0.2643 0.021 Uiso 1 1 calc R U
C6 C 0.40646(5) 0.28757(13) 0.26042(3) 0.01570(17) Uani 1 1 d . .
H6 H 0.4086 0.3171 0.2901 0.019 Uiso 1 1 calc R U
C7 C 0.38053(5) 0.41360(13) 0.22993(3) 0.01280(16) Uani 1 1 d . .
C8 C 0.32497(5) 0.66499(13) 0.19820(3) 0.01351(16) Uani 1 1 d . .
C9 C 0.33904(5) 0.67107(13) 0.27964(3) 0.01344(16) Uani 1 1 d . .
C10 C 0.27391(5) 0.73604(14) 0.29129(3) 0.01653(17) Uani 1 1 d . .
H10 H 0.2377 0.7321 0.2713 0.020 Uiso 1 1 calc R U
C11 C 0.26384(5) 0.80686(14) 0.33332(3) 0.01973(19) Uani 1 1 d . .
H11 H 0.2207 0.8525 0.3413 0.024 Uiso 1 1 calc R U
C12 C 0.31736(6) 0.81029(14) 0.36363(3) 0.0208(2) Uani 1 1 d . .
H12 H 0.3097 0.8547 0.3919 0.025 Uiso 1 1 calc R U
C13 C 0.38233(6) 0.74698(14) 0.35149(3) 0.01919(19) Uani 1 1 d . .
H13 H 0.4184 0.7497 0.3716 0.023 Uiso 1 1 calc R U
C14 C 0.39356(5) 0.67940(14) 0.30921(3) 0.01611(17) Uani 1 1 d . .
H14 H 0.4373 0.6400 0.3008 0.019 Uiso 1 1 calc R U
C15 C 0.40606(5) 0.63539(13) 0.13545(3) 0.01264(16) Uani 1 1 d . .
C16 C 0.39881(5) 0.78641(13) 0.10436(3) 0.01284(16) Uani 1 1 d . .
C17 C 0.34260(5) 0.87720(14) 0.08469(3) 0.01556(17) Uani 1 1 d . .
H17 H 0.2977 0.8407 0.0910 0.019 Uiso 1 1 calc R U
C18 C 0.35535(5) 1.02213(14) 0.05564(3) 0.01875(19) Uani 1 1 d . .
H18 H 0.3184 1.0845 0.0429 0.022 Uiso 1 1 calc R U
C19 C 0.42287(5) 1.07728(15) 0.04498(3) 0.01911(19) Uani 1 1 d . .
H19 H 0.4296 1.1753 0.0254 0.023 Uiso 1 1 calc R U
C20 C 0.47947(5) 0.98847(13) 0.06314(3) 0.01659(18) Uani 1 1 d . .
H20 H 0.5242 1.0230 0.0558 0.020 Uiso 1 1 calc R U
C21 C 0.46636(5) 0.84427(13) 0.09313(3) 0.01332(16) Uani 1 1 d . .
C22 C 0.47544(5) 0.60941(13) 0.14135(3) 0.01370(16) Uani 1 1 d . .
H22 H 0.4949 0.5191 0.1595 0.016 Uiso 1 1 calc R U
C23 C 0.58648(5) 0.73776(14) 0.11114(3) 0.01484(17) Uani 1 1 d . .
H23A H 0.6073 0.6708 0.1355 0.018 Uiso 1 1 calc R U
H23B H 0.6024 0.8664 0.1125 0.018 Uiso 1 1 calc R U
C24 C 0.61135(5) 0.65120(13) 0.06857(3) 0.01380(16) Uani 1 1 d . .
C25 C 0.67546(5) 0.70491(14) 0.05221(3) 0.01688(18) Uani 1 1 d . .
H25 H 0.7005 0.7978 0.0664 0.020 Uiso 1 1 calc R U
C26 C 0.70226(5) 0.62069(15) 0.01478(3) 0.0206(2) Uani 1 1 d . .
H26 H 0.7456 0.6548 0.0045 0.025 Uiso 1 1 calc R U
C27 C 0.66419(6) 0.48536(16) -0.00734(4) 0.0225(2) Uani 1 1 d . .
H27 H 0.6815 0.4313 -0.0328 0.027 Uiso 1 1 calc R U
C28 C 0.60014(6) 0.43110(15) 0.00878(3) 0.02096(19) Uani 1 1 d . .
H28 H 0.5748 0.3398 -0.0058 0.025 Uiso 1 1 calc R U
C29 C 0.57380(5) 0.51333(14) 0.04678(3) 0.01706(18) Uani 1 1 d . .
H29 H 0.5311 0.4761 0.0576 0.020 Uiso 1 1 calc R U

loop_
_atom_site_aniso_label
_atom_site_aniso_U_11
_atom_site_aniso_U_22
_atom_site_aniso_U_33
_atom_site_aniso_U_23
_atom_site_aniso_U_13
_atom_site_aniso_U_12
N1 0.0150(3) 0.0151(3) 0.0102(3) 0.0007(3) 0.0007(3) 0.0028(3)
N2 0.0117(3) 0.0165(3) 0.0136(3) 0.0020(3) 0.0010(3) 0.0003(3)
O1 0.0155(3) 0.0253(4) 0.0151(3) 0.0030(3) -0.0036(2) -0.0069(3)
O2 0.0160(3) 0.0190(3) 0.0175(3) 0.0039(3) 0.0007(2) 0.0036(2)
C1 0.0129(4) 0.0164(4) 0.0109(4) 0.0007(3) -0.0005(3) -0.0014(3)
C2 0.0131(4) 0.0142(4) 0.0126(4) 0.0008(3) 0.0005(3) -0.0018(3)
C3 0.0175(4) 0.0156(4) 0.0157(4) -0.0021(3) 0.0007(3) -0.0023(3)
C4 0.0180(4) 0.0135(4) 0.0215(4) -0.0012(3) 0.0009(3) -0.0010(3)
C5 0.0171(4) 0.0150(4) 0.0193(4) 0.0031(3) -0.0001(3) 0.0006(3)
C6 0.0163(4) 0.0169(4) 0.0139(4) 0.0019(3) 0.0008(3) 0.0008(3)
C7 0.0116(4) 0.0136(4) 0.0132(4) 0.0004(3) 0.0014(3) 0.0000(3)
C8 0.0117(4) 0.0162(4) 0.0127(4) 0.0021(3) 0.0009(3) -0.0008(3)
C9 0.0147(4) 0.0137(4) 0.0119(4) 0.0002(3) 0.0023(3) 0.0001(3)
C10 0.0149(4) 0.0174(4) 0.0174(4) 0.0002(3) 0.0023(3) 0.0014(3)
C11 0.0196(5) 0.0186(4) 0.0210(4) -0.0024(3) 0.0068(4) 0.0010(3)
C12 0.0269(5) 0.0187(4) 0.0168(4) -0.0050(3) 0.0056(4) -0.0042(4)
C13 0.0225(5) 0.0192(4) 0.0159(4) -0.0013(3) -0.0011(3) -0.0037(4)
C14 0.0157(4) 0.0180(4) 0.0146(4) -0.0005(3) 0.0002(3) -0.0001(3)
C15 0.0136(4) 0.0145(4) 0.0098(3) 0.0003(3) 0.0007(3) -0.0009(3)
C16 0.0136(4) 0.0145(4) 0.0104(3) -0.0003(3) 0.0007(3) 0.0005(3)
C17 0.0140(4) 0.0190(4) 0.0136(4) 0.0003(3) -0.0005(3) 0.0018(3)
C18 0.0192(4) 0.0205(4) 0.0165(4) 0.0034(3) -0.0018(3) 0.0034(3)
C19 0.0228(5) 0.0194(4) 0.0151(4) 0.0045(3) 0.0003(3) 0.0008(4)
C20 0.0180(4) 0.0174(4) 0.0143(4) 0.0018(3) 0.0023(3) -0.0017(3)
C21 0.0138(4) 0.0151(4) 0.0110(4) -0.0002(3) 0.0004(3) 0.0002(3)
C22 0.0146(4) 0.0148(4) 0.0117(4) 0.0012(3) 0.0003(3) -0.0002(3)
C23 0.0114(4) 0.0188(4) 0.0143(4) -0.0013(3) -0.0001(3) -0.0011(3)
C24 0.0136(4) 0.0149(4) 0.0128(4) 0.0008(3) -0.0001(3) 0.0009(3)
C25 0.0144(4) 0.0199(4) 0.0164(4) 0.0007(3) 0.0005(3) -0.0013(3)
C26 0.0176(4) 0.0253(5) 0.0190(4) 0.0015(4) 0.0044(3) 0.0023(4)
C27 0.0247(5) 0.0243(5) 0.0184(4) -0.0032(4) 0.0024(4) 0.0058(4)
C28 0.0234(5) 0.0196(4) 0.0199(4) -0.0053(4) -0.0023(4) 0.0010(4)
C29 0.0158(4) 0.0176(4) 0.0178(4) -0.0007(3) -0.0010(3) -0.0013(3)

loop_
_atom_type_symbol
_atom_type_description
_atom_type_scat_dispersion_real
_atom_type_scat_dispersion_imag
_atom_type_scat_source
C C 0.0033 0.0016 'International Tables Vol C Tables 4.2.6.8 and 6.1.1.4'
H H 0.0000 0.0000 'International Tables Vol C Tables 4.2.6.8 and 6.1.1.4'
N N 0.0061 0.0033 'International Tables Vol C Tables 4.2.6.8 and 6.1.1.4'
O O 0.0106 0.0060 'International Tables Vol C Tables 4.2.6.8 and 6.1.1.4'

loop_
_geom_angle_atom_site_label_1
_geom_angle_atom_site_label_2
_geom_angle_atom_site_label_3
_geom_angle
C8 N1 C7 110.35(7)
C8 N1 C9 125.14(8)
C7 N1 C9 123.92(7)
C22 N2 C21 108.48(8)
C22 N2 C23 125.80(8)
C21 N2 C23 125.20(8)
O1 C1 C15 109.26(7)
O1 C1 C2 115.58(8)
C15 C1 C2 110.89(7)
O1 C1 C8 110.67(7)
C15 C1 C8 108.47(7)
C2 C1 C8 101.60(7)
C3 C2 C7 120.95(9)
C3 C2 C1 129.48(8)
C7 C2 C1 109.56(8)
C2 C3 C4 118.47(9)
C5 C4 C3 120.28(9)
C4 C5 C6 121.57(9)
C7 C6 C5 117.24(9)
C6 C7 C2 121.48(8)
C6 C7 N1 128.82(8)
C2 C7 N1 109.65(8)
O2 C8 N1 125.64(9)
O2 C8 C1 126.62(8)
N1 C8 C1 107.73(7)
C14 C9 C10 120.70(9)
C14 C9 N1 119.20(8)
C10 C9 N1 120.10(8)
C11 C10 C9 118.92(9)
C12 C11 C10 120.89(9)
C13 C12 C11 119.68(9)
C12 C13 C14 120.06(9)
C9 C14 C13 119.69(9)
C22 C15 C16 106.45(8)
C22 C15 C1 125.49(8)
C16 C15 C1 127.84(8)
C17 C16 C21 118.77(8)
C17 C16 C15 134.58(9)
C21 C16 C15 106.65(8)
C18 C17 C16 118.68(9)
C17 C18 C19 121.58(9)
C20 C19 C18 121.25(9)
C19 C20 C21 117.00(9)
N2 C21 C20 129.33(9)
N2 C21 C16 107.96(8)
C20 C21 C16 122.71(9)
C15 C22 N2 110.44(8)
N2 C23 C24 114.21(8)
C29 C24 C25 119.37(9)
C29 C24 C23 121.98(8)
C25 C24 C23 118.56(8)
C26 C25 C24 120.54(9)
C25 C26 C27 119.99(10)
C26 C27 C28 119.77(10)
C27 C28 C29 120.20(10)
C24 C29 C28 120.09(9)

loop_
_geom_bond_atom_site_label_1
_geom_bond_atom_site_label_2
_geom_bond_distance
N1 C8 1.3871(11)
N1 C7 1.4229(12)
N1 C9 1.4268(11)
N2 C22 1.3767(12)
N2 C21 1.3803(12)
N2 C23 1.4496(12)
O1 C1 1.4130(11)
O2 C8 1.2170(11)
C1 C15 1.5061(13)
C1 C2 1.5069(13)
C1 C8 1.5574(13)
C2 C3 1.3819(13)
C2 C7 1.3938(12)
C3 C4 1.3983(14)
C4 C5 1.3907(14)
C5 C6 1.4016(13)
C6 C7 1.3884(13)
C9 C14 1.3912(13)
C9 C10 1.3924(13)
C10 C11 1.3913(13)
C11 C12 1.3901(16)
C12 C13 1.3896(15)
C13 C14 1.3932(14)
C15 C22 1.3709(13)
C15 C16 1.4428(12)
C16 C17 1.4033(13)
C16 C21 1.4164(13)
C17 C18 1.3845(13)
C18 C19 1.4061(15)
C19 C20 1.3838(14)
C20 C21 1.4004(13)
C23 C24 1.5162(13)
C24 C29 1.3935(13)
C24 C25 1.3941(13)
C25 C26 1.3905(14)
C26 C27 1.3910(16)
C27 C28 1.3915(16)
C28 C29 1.3957(14)

loop_
_geom_torsion_atom_site_label_1
_geom_torsion_atom_site_label_2
_geom_torsion_atom_site_label_3
_geom_torsion_atom_site_label_4
_geom_torsion
O1 C1 C2 C3 51.99(13)
C15 C1 C2 C3 -73.04(12)
C8 C1 C2 C3 171.85(9)
O1 C1 C2 C7 -128.61(8)
C15 C1 C2 C7 106.36(9)
C8 C1 C2 C7 -8.76(9)
C7 C2 C3 C4 -0.07(14)
C1 C2 C3 C4 179.26(9)
C2 C3 C4 C5 -0.67(15)
C3 C4 C5 C6 0.42(15)
C4 C5 C6 C7 0.56(14)
C5 C6 C7 C2 -1.31(14)
C5 C6 C7 N1 175.65(9)
C3 C2 C7 C6 1.10(14)
C1 C2 C7 C6 -178.36(8)
C3 C2 C7 N1 -176.39(8)
C1 C2 C7 N1 4.15(10)
C8 N1 C7 C6 -174.13(9)
C9 N1 C7 C6 -2.57(15)
C8 N1 C7 C2 3.13(10)
C9 N1 C7 C2 174.68(8)
C7 N1 C8 O2 172.17(9)
C9 N1 C8 O2 0.74(15)
C7 N1 C8 C1 -8.77(10)
C9 N1 C8 C1 179.80(8)
O1 C1 C8 O2 -47.18(12)
C15 C1 C8 O2 72.66(12)
C2 C1 C8 O2 -170.45(9)
O1 C1 C8 N1 133.77(8)
C15 C1 C8 N1 -106.39(8)
C2 C1 C8 N1 10.50(9)
C8 N1 C9 C14 -137.72(10)
C7 N1 C9 C14 51.97(13)
C8 N1 C9 C10 43.18(13)
C7 N1 C9 C10 -127.13(10)
C14 C9 C10 C11 -1.03(14)
N1 C9 C10 C11 178.06(9)
C9 C10 C11 C12 -1.08(15)
C10 C11 C12 C13 1.79(16)
C11 C12 C13 C14 -0.39(15)
C10 C9 C14 C13 2.40(14)
N1 C9 C14 C13 -176.70(9)
C12 C13 C14 C9 -1.68(15)
O1 C1 C15 C22 -141.52(9)
C2 C1 C15 C22 -13.00(13)
C8 C1 C15 C22 97.75(10)
O1 C1 C15 C16 44.69(12)
C2 C1 C15 C16 173.21(9)
C8 C1 C15 C16 -76.04(11)
C22 C15 C16 C17 179.26(10)
C1 C15 C16 C17 -6.00(17)
C22 C15 C16 C21 -0.11(10)
C1 C15 C16 C21 174.62(9)
C21 C16 C17 C18 -1.13(13)
C15 C16 C17 C18 179.55(10)
C16 C17 C18 C19 1.15(15)
C17 C18 C19 C20 0.06(16)
C18 C19 C20 C21 -1.21(15)
C22 N2 C21 C20 -178.89(9)
C23 N2 C21 C20 -6.83(15)
C22 N2 C21 C16 1.28(10)
C23 N2 C21 C16 173.35(8)
C19 C20 C21 N2 -178.58(9)
C19 C20 C21 C16 1.22(14)
C17 C16 C21 N2 179.79(8)
C15 C16 C21 N2 -0.72(10)
C17 C16 C21 C20 -0.05(14)
C15 C16 C21 C20 179.44(8)
C16 C15 C22 N2 0.92(10)
C1 C15 C22 N2 -173.97(8)
C21 N2 C22 C15 -1.40(11)
C23 N2 C22 C15 -173.40(8)
C22 N2 C23 C24 99.92(10)
C21 N2 C23 C24 -70.79(12)
N2 C23 C24 C29 -27.04(13)
N2 C23 C24 C25 156.39(9)
C29 C24 C25 C26 -0.71(14)
C23 C24 C25 C26 175.96(9)
C24 C25 C26 C27 1.80(15)
C25 C26 C27 C28 -1.75(16)
C26 C27 C28 C29 0.63(16)
C25 C24 C29 C28 -0.41(14)
C23 C24 C29 C28 -176.96(9)
C27 C28 C29 C24 0.45(16)
